data_4067705
loop_
_publ_author_name
'Kudinov, Alexander R.'
'Zanello, Piero'
'Herber, Rolfe H.'
'Loginov, Dmitry A.'
'Vinogradov, Mikhail M.'
'Vologzhanina, Anna V.'
'Starikova, Zoya A.'
'Corsini, Maddalena'
'Giorgi, Gianluca'
'Nowik, Israel'

_publ_section_title
;
 Ferracarborane Benzene Complexes [(\h-9-L-7,8-C2B9H10)Fe(\h-C6H6)]+(L =
 SMe2, NMe3): Synthesis, Reactivity, Electrochemistry, M\"ossbauer Effect
 Studies, and Bonding
;
_journal_issue 10
_journal_name_full Organometallics
_journal_page_first 2260
_journal_paper_doi 10.1021/om901085y
_journal_volume 29
_journal_year 2010
_chemical_formula_moiety 'C24 H20 B, C10 H22 B9 Fe S'
_chemical_formula_sum 'C34 H42 B10 Fe S'
_chemical_formula_weight 646.69
_chemical_name_systematic
; 
 ? 
;
_space_group_IT_number 14
_symmetry_cell_setting monoclinic
_symmetry_space_group_name_Hall '-P 2yn'
_symmetry_space_group_name_H-M 'P 1 21/n 1'
_atom_sites_solution_hydrogens mixed
_atom_sites_solution_primary direct
_atom_sites_solution_secondary difmap
_audit_creation_method SHELXL-97
_cell_angle_alpha 90.00
_cell_angle_beta 111.018(10)
_cell_angle_gamma 90.00
_cell_formula_units_Z 4
_cell_length_a 12.903(4)
_cell_length_b 15.953(5)
_cell_length_c 17.252(4)
_cell_measurement_reflns_used 407
_cell_measurement_temperature 100(2)
_cell_measurement_theta_max 24.30
_cell_measurement_theta_min 2.55
_cell_volume 3314.9(17)
_computing_cell_refinement 'APEX2 (Bruker, 2005)'
_computing_data_collection 'APEX2 (Bruker, 2005)'
_computing_data_reduction 'APEX2 (Bruker, 2005)'
_computing_molecular_graphics 'SHELXTL ver. 5.1 (Sheldrick, 1998)'
_computing_publication_material 'SHELXTL ver. 5.1 (Sheldrick, 1998)'
_computing_structure_refinement 'SHELXTL ver. 5.1 (Sheldrick, 1998)'
_computing_structure_solution 'SHELXTL ver. 5.1 (Sheldrick, 1998)'
_diffrn_ambient_temperature 100(2)
_diffrn_measured_fraction_theta_full 0.999
_diffrn_measured_fraction_theta_max 0.999
_diffrn_measurement_device_type 'Bruker Apex 1000 CCD area detector'
_diffrn_measurement_method 'omega scans'
_diffrn_radiation_monochromator graphite
_diffrn_radiation_source 'fine-focus sealed tube'
_diffrn_radiation_type MoK\a
_diffrn_radiation_wavelength 0.71073
_diffrn_reflns_av_R_equivalents 0.0709
_diffrn_reflns_av_sigmaI/netI 0.0935
_diffrn_reflns_limit_h_max 16
_diffrn_reflns_limit_h_min -17
_diffrn_reflns_limit_k_max 21
_diffrn_reflns_limit_k_min -20
_diffrn_reflns_limit_l_max 17
_diffrn_reflns_limit_l_min -22
_diffrn_reflns_number 20833
_diffrn_reflns_theta_full 28.00
_diffrn_reflns_theta_max 28.00
_diffrn_reflns_theta_min 1.71
_exptl_absorpt_coefficient_mu 0.544
_exptl_absorpt_correction_T_max 0.934
_exptl_absorpt_correction_T_min 0.846
_exptl_absorpt_correction_type multi-scan
_exptl_absorpt_process_details 'APEX2 (Bruker, 2005)'
_exptl_crystal_colour yellow
_exptl_crystal_density_diffrn 1.296
_exptl_crystal_density_method 'not measured'
_exptl_crystal_description prism
_exptl_crystal_F_000 1352
_exptl_crystal_size_max 0.46
_exptl_crystal_size_mid 0.25
_exptl_crystal_size_min 0.13
_refine_diff_density_max 0.390
_refine_diff_density_min -0.564
_refine_diff_density_rms 0.076
_refine_ls_extinction_method none
_refine_ls_goodness_of_fit_ref 0.998
_refine_ls_hydrogen_treatment constr
_refine_ls_matrix_type full
_refine_ls_number_parameters 417
_refine_ls_number_reflns 7978
_refine_ls_number_restraints 0
_refine_ls_restrained_S_all 0.998
_refine_ls_R_factor_all 0.1013
_refine_ls_R_factor_gt 0.0493
_refine_ls_shift/su_max 0.001
_refine_ls_shift/su_mean 0.000
_refine_ls_structure_factor_coef Fsqd
_refine_ls_weighting_details 'calc w=1/[\s^2^(Fo^2^)+(0.0320P)^2^+2.1000P] where P=(Fo^2^+2Fc^2^)/3'
_refine_ls_weighting_scheme calc
_refine_ls_wR_factor_gt 0.0904
_refine_ls_wR_factor_ref 0.1075
_reflns_number_gt 4963
_reflns_number_total 7978
_reflns_threshold_expression I>2\s(I)
_cod_data_source_file om901085y_si_002.cif
_cod_data_source_block a
_cod_depositor_comments
;
The following automatic conversions were performed:

'_symmetry_cell_setting' value 'Monoclinic' changed to 'monoclinic'
according to /home/saulius/struct/CIF-dictionaries/cif_core.dic
dictionary named 'cif_core.dic' version 2.4.1 from 2010-06-29.

Automatic conversion script
Id: cif_fix_values 1715 2011-07-08 13:25:40Z adriana 
;
_cod_original_cell_volume 3314.8(17)
_cod_original_sg_symbol_H-M 'P 21/n'
_cod_database_code 4067705

loop_
_symmetry_equiv_pos_as_xyz
'x, y, z'
'-x+1/2, y+1/2, -z+1/2'
'-x, -y, -z'
'x-1/2, -y-1/2, z-1/2'

loop_
_atom_site_label
_atom_site_type_symbol
_atom_site_fract_x
_atom_site_fract_y
_atom_site_fract_z
_atom_site_U_iso_or_equiv
_atom_site_adp_type
_atom_site_occupancy
_atom_site_symmetry_multiplicity
_atom_site_calc_flag
_atom_site_refinement_flags
Fe1 Fe 0.03711(3) 0.32218(2) 0.82423(2) 0.01618(10) Uani 1 1 d .
S1 S -0.19946(6) 0.28699(5) 0.86072(4) 0.02003(16) Uani 1 1 d .
C1 C 0.0921(3) 0.3920(2) 0.74252(17) 0.0318(8) Uani 1 1 d .
H1A H 0.1566 0.4309 0.7656 0.038 Uiso 1 1 calc R
C2 C -0.0152(3) 0.4189(2) 0.73602(18) 0.0342(8) Uani 1 1 d .
H2A H -0.0253 0.4767 0.7545 0.041 Uiso 1 1 calc R
C3 C -0.1016(3) 0.3603(2) 0.72005(18) 0.0308(8) Uani 1 1 d .
H3A H -0.1717 0.3771 0.7282 0.037 Uiso 1 1 calc R
C4 C -0.0808(2) 0.27526(19) 0.71190(16) 0.0234(7) Uani 1 1 d .
H4A H -0.1364 0.2329 0.7149 0.028 Uiso 1 1 calc R
C5 C 0.0251(2) 0.24801(19) 0.71833(16) 0.0227(6) Uani 1 1 d .
H5A H 0.0433 0.1869 0.7255 0.027 Uiso 1 1 calc R
C6 C 0.1112(3) 0.3067(2) 0.73379(17) 0.0271(7) Uani 1 1 d .
H6A H 0.1895 0.2862 0.7518 0.032 Uiso 1 1 calc R
C7 C 0.1669(2) 0.26711(17) 0.91671(16) 0.0178(6) Uani 1 1 d .
H7C H 0.2213 0.2381 0.8860 0.021 Uiso 1 1 calc R
C8 C 0.0472(2) 0.22656(17) 0.90615(15) 0.0159(6) Uani 1 1 d .
H8C H 0.0149 0.1690 0.8679 0.019 Uiso 1 1 calc R
C9 C -0.2423(2) 0.2429(2) 0.94005(19) 0.0293(7) Uani 1 1 d .
H9A H -0.3229 0.2489 0.9241 0.044 Uiso 1 1 calc R
H9B H -0.2050 0.2723 0.9926 0.044 Uiso 1 1 calc R
H9C H -0.2225 0.1833 0.9469 0.044 Uiso 1 1 calc R
C10 C -0.2476(2) 0.39297(19) 0.8624(2) 0.0347(8) Uani 1 1 d .
H10A H -0.3289 0.3936 0.8420 0.052 Uiso 1 1 calc R
H10B H -0.2215 0.4284 0.8267 0.052 Uiso 1 1 calc R
H10C H -0.2184 0.4145 0.9194 0.052 Uiso 1 1 calc R
B1 B 0.1368(3) 0.2903(2) 1.0657(2) 0.0215(7) Uani 1 1 d .
H1 H 0.1649 0.2810 1.1345 0.026 Uiso 1 1 calc R
B2 B 0.2316(3) 0.3068(2) 1.01405(19) 0.0212(7) Uani 1 1 d .
H2 H 0.3236 0.3076 1.0479 0.025 Uiso 1 1 calc R
B3 B 0.1564(3) 0.2123(2) 1.00018(19) 0.0203(7) Uani 1 1 d .
H3 H 0.1977 0.1510 1.0242 0.024 Uiso 1 1 calc R
B4 B 0.0214(3) 0.2358(2) 0.99670(19) 0.0187(7) Uani 1 1 d .
H4 H -0.0272 0.1893 1.0185 0.022 Uiso 1 1 calc R
B5 B 0.0133(3) 0.3466(2) 1.0108(2) 0.0210(7) Uani 1 1 d .
H5 H -0.0402 0.3738 1.0432 0.025 Uiso 1 1 calc R
B6 B 0.1446(3) 0.3901(2) 1.0214(2) 0.0235(7) Uani 1 1 d .
H6 H 0.1789 0.4463 1.0613 0.028 Uiso 1 1 calc R
B9 B -0.0421(2) 0.3032(2) 0.90994(19) 0.0170(7) Uani 1 1 d .
B10 B 0.0306(3) 0.4004(2) 0.92396(19) 0.0191(7) Uani 1 1 d .
H10 H -0.0098 0.4626 0.9023 0.023 Uiso 1 1 calc R
B11 B 0.1671(3) 0.3739(2) 0.92621(19) 0.0211(7) Uani 1 1 d .
H11 H 0.2183 0.4188 0.9051 0.025 Uiso 1 1 calc R
C1A C 0.5216(2) 0.49999(16) 0.70004(15) 0.0144(5) Uani 1 1 d .
C2A C 0.6075(2) 0.55132(17) 0.75097(16) 0.0170(6) Uani 1 1 d .
H2AA H 0.6032 0.5710 0.8017 0.020 Uiso 1 1 calc R
C3A C 0.6989(2) 0.57484(17) 0.73058(17) 0.0194(6) Uani 1 1 d .
H3AA H 0.7555 0.6088 0.7677 0.023 Uiso 1 1 calc R
C4A C 0.7072(2) 0.54873(17) 0.65621(17) 0.0200(6) Uani 1 1 d .
H4AA H 0.7697 0.5636 0.6424 0.024 Uiso 1 1 calc R
C5A C 0.6221(2) 0.50052(17) 0.60263(16) 0.0200(6) Uani 1 1 d .
H5AA H 0.6253 0.4830 0.5509 0.024 Uiso 1 1 calc R
C6A C 0.5322(2) 0.47768(17) 0.62438(16) 0.0177(6) Uani 1 1 d .
H6AA H 0.4747 0.4453 0.5861 0.021 Uiso 1 1 calc R
C7A C 0.4500(2) 0.36570(17) 0.76307(15) 0.0157(6) Uani 1 1 d .
C8A C 0.4975(2) 0.30609(17) 0.72552(16) 0.0197(6) Uani 1 1 d .
H8AA H 0.5205 0.3241 0.6817 0.024 Uiso 1 1 calc R
C9A C 0.5124(2) 0.22279(18) 0.74890(17) 0.0228(6) Uani 1 1 d .
H9AA H 0.5447 0.1852 0.7213 0.027 Uiso 1 1 calc R
C10A C 0.4803(2) 0.19426(18) 0.81285(18) 0.0256(7) Uani 1 1 d .
H10D H 0.4891 0.1370 0.8288 0.031 Uiso 1 1 calc R
C11A C 0.4352(2) 0.25039(19) 0.85283(17) 0.0233(7) Uani 1 1 d .
H11A H 0.4148 0.2320 0.8977 0.028 Uiso 1 1 calc R
C12A C 0.4196(2) 0.33379(18) 0.82786(15) 0.0178(6) Uani 1 1 d .
H12A H 0.3870 0.3708 0.8558 0.021 Uiso 1 1 calc R
C13A C 0.3063(2) 0.45510(17) 0.64005(16) 0.0169(6) Uani 1 1 d .
C14A C 0.2426(2) 0.38246(18) 0.61335(17) 0.0196(6) Uani 1 1 d .
H14A H 0.2663 0.3323 0.6443 0.024 Uiso 1 1 calc R
C15A C 0.1457(2) 0.3809(2) 0.54305(18) 0.0251(7) Uani 1 1 d .
H15A H 0.1040 0.3305 0.5278 0.030 Uiso 1 1 calc R
C16A C 0.1104(2) 0.4522(2) 0.49563(17) 0.0259(7) Uani 1 1 d .
H16A H 0.0448 0.4512 0.4475 0.031 Uiso 1 1 calc R
C17A C 0.1716(2) 0.5254(2) 0.51898(17) 0.0257(7) Uani 1 1 d .
H17A H 0.1484 0.5749 0.4869 0.031 Uiso 1 1 calc R
C18A C 0.2678(2) 0.52579(19) 0.59016(16) 0.0214(6) Uani 1 1 d .
H18A H 0.3088 0.5765 0.6053 0.026 Uiso 1 1 calc R
C19A C 0.3945(2) 0.52231(16) 0.79432(16) 0.0154(6) Uani 1 1 d .
C20A C 0.4751(2) 0.53055(17) 0.87496(16) 0.0185(6) Uani 1 1 d .
H20A H 0.5409 0.4979 0.8892 0.022 Uiso 1 1 calc R
C21A C 0.4626(2) 0.58441(18) 0.93466(17) 0.0223(6) Uani 1 1 d .
H21A H 0.5200 0.5890 0.9876 0.027 Uiso 1 1 calc R
C22A C 0.3667(3) 0.63096(18) 0.91669(18) 0.0262(7) Uani 1 1 d .
H22A H 0.3577 0.6677 0.9571 0.031 Uiso 1 1 calc R
C23A C 0.2839(3) 0.62376(19) 0.83967(18) 0.0266(7) Uani 1 1 d .
H23A H 0.2171 0.6548 0.8274 0.032 Uiso 1 1 calc R
C24A C 0.2982(2) 0.57107(17) 0.77986(17) 0.0201(6) Uani 1 1 d .
H24A H 0.2405 0.5678 0.7270 0.024 Uiso 1 1 calc R
B12 B 0.4178(3) 0.46139(19) 0.72560(18) 0.0151(6) Uani 1 1 d .

loop_
_atom_site_aniso_label
_atom_site_aniso_U_11
_atom_site_aniso_U_22
_atom_site_aniso_U_33
_atom_site_aniso_U_23
_atom_site_aniso_U_13
_atom_site_aniso_U_12
Fe1 0.0148(2) 0.0165(2) 0.01682(19) 0.00028(17) 0.00505(15) -0.00180(18)
S1 0.0129(3) 0.0189(4) 0.0276(4) -0.0046(3) 0.0065(3) -0.0017(3)
C1 0.043(2) 0.0342(19) 0.0186(15) 0.0027(13) 0.0120(14) -0.0182(16)
C2 0.059(2) 0.0215(17) 0.0218(16) 0.0081(13) 0.0138(15) 0.0045(17)
C3 0.0292(18) 0.037(2) 0.0231(16) 0.0088(14) 0.0055(14) 0.0085(16)
C4 0.0234(16) 0.0291(18) 0.0137(14) 0.0025(12) 0.0017(12) -0.0042(14)
C5 0.0272(17) 0.0263(16) 0.0140(14) -0.0026(12) 0.0066(12) 0.0013(13)
C6 0.0259(17) 0.041(2) 0.0159(14) 0.0016(13) 0.0100(12) -0.0055(15)
C7 0.0137(14) 0.0206(15) 0.0193(14) -0.0013(11) 0.0060(11) 0.0014(12)
C8 0.0140(14) 0.0155(14) 0.0172(13) -0.0005(10) 0.0046(11) -0.0006(11)
C9 0.0207(16) 0.0373(19) 0.0344(18) -0.0097(14) 0.0155(13) -0.0098(14)
C10 0.0187(17) 0.0240(18) 0.058(2) -0.0076(15) 0.0095(15) 0.0065(14)
B1 0.0221(18) 0.0239(18) 0.0181(16) -0.0044(13) 0.0067(13) -0.0027(15)
B2 0.0151(16) 0.0270(19) 0.0186(16) -0.0013(13) 0.0023(13) 0.0002(14)
B3 0.0197(17) 0.0220(17) 0.0182(16) 0.0011(13) 0.0057(13) 0.0030(14)
B4 0.0203(17) 0.0219(17) 0.0166(15) -0.0019(13) 0.0098(13) 0.0000(14)
B5 0.0205(18) 0.0213(18) 0.0225(17) -0.0038(13) 0.0095(14) -0.0010(14)
B6 0.0193(18) 0.0244(19) 0.0257(17) -0.0083(14) 0.0069(14) -0.0101(15)
B9 0.0110(15) 0.0198(18) 0.0186(16) -0.0031(12) 0.0034(12) -0.0020(13)
B10 0.0158(17) 0.0174(17) 0.0240(17) -0.0036(13) 0.0070(13) -0.0026(13)
B11 0.0176(17) 0.0221(18) 0.0218(17) -0.0024(13) 0.0051(13) -0.0052(14)
C1A 0.0164(14) 0.0095(13) 0.0153(13) 0.0021(10) 0.0032(11) 0.0041(11)
C2A 0.0161(15) 0.0174(14) 0.0154(13) -0.0003(11) 0.0030(11) 0.0018(12)
C3A 0.0177(15) 0.0171(15) 0.0210(14) -0.0010(11) 0.0041(11) -0.0033(12)
C4A 0.0161(15) 0.0201(15) 0.0260(15) 0.0083(12) 0.0101(12) 0.0028(12)
C5A 0.0251(16) 0.0219(15) 0.0177(14) 0.0019(11) 0.0133(12) 0.0037(13)
C6A 0.0186(15) 0.0165(14) 0.0159(13) -0.0022(11) 0.0035(11) -0.0024(12)
C7A 0.0120(13) 0.0169(14) 0.0157(13) 0.0000(11) 0.0018(10) -0.0025(11)
C8A 0.0199(15) 0.0222(16) 0.0174(13) 0.0020(11) 0.0071(11) -0.0024(12)
C9A 0.0230(16) 0.0177(15) 0.0265(15) -0.0010(12) 0.0075(12) 0.0023(13)
C10A 0.0226(16) 0.0193(16) 0.0310(16) 0.0089(12) 0.0047(13) 0.0002(13)
C11A 0.0170(15) 0.0294(17) 0.0197(15) 0.0068(12) 0.0021(12) -0.0039(13)
C12A 0.0137(14) 0.0235(16) 0.0147(13) 0.0011(11) 0.0031(11) -0.0008(12)
C13A 0.0140(14) 0.0217(15) 0.0163(13) -0.0007(11) 0.0071(11) -0.0014(12)
C14A 0.0188(15) 0.0208(15) 0.0221(14) -0.0037(12) 0.0108(12) -0.0018(12)
C15A 0.0176(15) 0.0278(17) 0.0304(16) -0.0151(13) 0.0093(13) -0.0076(13)
C16A 0.0121(15) 0.042(2) 0.0206(15) -0.0076(13) 0.0029(12) 0.0015(14)
C17A 0.0148(15) 0.0368(19) 0.0230(15) 0.0071(13) 0.0037(12) 0.0021(14)
C18A 0.0152(14) 0.0257(16) 0.0200(14) 0.0029(12) 0.0025(11) -0.0052(12)
C19A 0.0163(14) 0.0129(14) 0.0182(13) 0.0025(10) 0.0077(11) -0.0024(11)
C20A 0.0207(15) 0.0190(15) 0.0173(14) 0.0029(11) 0.0086(11) -0.0001(12)
C21A 0.0290(17) 0.0217(16) 0.0170(14) -0.0017(11) 0.0090(12) -0.0038(13)
C22A 0.041(2) 0.0190(16) 0.0276(16) -0.0039(12) 0.0227(15) 0.0013(14)
C23A 0.0254(17) 0.0247(17) 0.0353(18) 0.0010(13) 0.0176(14) 0.0033(14)
C24A 0.0179(15) 0.0198(15) 0.0239(15) 0.0017(11) 0.0088(12) 0.0002(12)
B12 0.0156(16) 0.0143(16) 0.0140(15) -0.0001(12) 0.0036(12) -0.0005(13)

loop_
_atom_type_symbol
_atom_type_description
_atom_type_scat_dispersion_real
_atom_type_scat_dispersion_imag
_atom_type_scat_source
C C 0.0033 0.0016 'International Tables Vol C Tables 4.2.6.8 and 6.1.1.4'
H H 0.0000 0.0000 'International Tables Vol C Tables 4.2.6.8 and 6.1.1.4'
B B 0.0013 0.0007 'International Tables Vol C Tables 4.2.6.8 and 6.1.1.4'
S S 0.1246 0.1234 'International Tables Vol C Tables 4.2.6.8 and 6.1.1.4'
Fe Fe 0.3463 0.8444 'International Tables Vol C Tables 4.2.6.8 and 6.1.1.4'

loop_
_geom_angle_atom_site_label_1
_geom_angle_atom_site_label_2
_geom_angle_atom_site_label_3
_geom_angle
C7 Fe1 C8 46.62(10)
C7 Fe1 B9 81.85(11)
C8 Fe1 B9 48.25(11)
C7 Fe1 C2 146.99(13)
C8 Fe1 C2 165.79(13)
B9 Fe1 C2 120.34(13)
C7 Fe1 C1 111.68(12)
C8 Fe1 C1 154.09(12)
B9 Fe1 C1 155.87(13)
C2 Fe1 C1 39.28(13)
C7 Fe1 B11 48.48(12)
C8 Fe1 B11 83.20(12)
B9 Fe1 B11 84.94(12)
C2 Fe1 B11 105.60(13)
C1 Fe1 B11 89.62(13)
C7 Fe1 C6 93.73(11)
C8 Fe1 C6 119.18(11)
B9 Fe1 C6 164.85(12)
C2 Fe1 C6 70.37(13)
C1 Fe1 C6 38.68(12)
B11 Fe1 C6 103.03(12)
C7 Fe1 C3 171.06(12)
C8 Fe1 C3 128.53(12)
B9 Fe1 C3 99.34(12)
C2 Fe1 C3 38.85(12)
C1 Fe1 C3 70.50(13)
B11 Fe1 C3 140.33(13)
C6 Fe1 C3 82.85(12)
C7 Fe1 C4 132.57(11)
C8 Fe1 C4 102.36(11)
B9 Fe1 C4 102.78(12)
C2 Fe1 C4 70.07(12)
C1 Fe1 C4 83.04(12)
B11 Fe1 C4 172.25(12)
C6 Fe1 C4 69.61(11)
C3 Fe1 C4 38.50(12)
C7 Fe1 C5 102.52(11)
C8 Fe1 C5 98.31(11)
B9 Fe1 C5 128.20(12)
C2 Fe1 C5 83.18(12)
C1 Fe1 C5 70.07(12)
B11 Fe1 C5 136.09(12)
C6 Fe1 C5 38.55(11)
C3 Fe1 C5 69.72(12)
C4 Fe1 C5 38.37(11)
C7 Fe1 B10 83.19(12)
C8 Fe1 B10 83.77(12)
B9 Fe1 B10 49.61(12)
C2 Fe1 B10 93.37(13)
C1 Fe1 B10 110.32(13)
B11 Fe1 B10 49.85(12)
C6 Fe1 B10 144.54(12)
C3 Fe1 B10 104.38(13)
C4 Fe1 B10 135.50(12)
C5 Fe1 B10 173.79(12)
C9 S1 C10 98.82(16)
C9 S1 B9 106.40(14)
C10 S1 B9 100.51(14)
C6 C1 C2 119.4(3)
C6 C1 Fe1 70.94(17)
C2 C1 Fe1 70.05(17)
C6 C1 H1A 119.6
C2 C1 H1A 119.6
Fe1 C1 H1A 119.6
C3 C2 C1 119.9(3)
C3 C2 Fe1 71.32(17)
C1 C2 Fe1 70.66(17)
C3 C2 H2A 119.4
C1 C2 H2A 119.4
Fe1 C2 H2A 119.4
C4 C3 C2 119.8(3)
C4 C3 Fe1 70.93(17)
C2 C3 Fe1 69.83(17)
C4 C3 H3A 119.3
C2 C3 H3A 119.3
Fe1 C3 H3A 119.3
C3 C4 C5 120.6(3)
C3 C4 Fe1 70.57(17)
C5 C4 Fe1 71.21(16)
C3 C4 H4A 118.9
C5 C4 H4A 118.9
Fe1 C4 H4A 118.9
C4 C5 C6 119.4(3)
C4 C5 Fe1 70.43(16)
C6 C5 Fe1 69.99(16)
C4 C5 H5A 119.5
C6 C5 H5A 119.5
Fe1 C5 H5A 119.5
C1 C6 C5 120.8(3)
C1 C6 Fe1 70.38(17)
C5 C6 Fe1 71.46(16)
C1 C6 H6A 118.8
C5 C6 H6A 118.8
Fe1 C6 H6A 118.8
C8 C7 B2 111.6(2)
C8 C7 B11 112.1(2)
B2 C7 B11 63.45(18)
C8 C7 B3 62.41(17)
B2 C7 B3 61.65(18)
B11 C7 B3 114.9(2)
C8 C7 Fe1 66.72(13)
B2 C7 Fe1 125.55(19)
B11 C7 Fe1 67.72(14)
B3 C7 Fe1 125.29(18)
C8 C7 H7C 121.0
B2 C7 H7C 116.7
B11 C7 H7C 118.4
B3 C7 H7C 115.8
Fe1 C7 H7C 106.5
C7 C8 B9 109.9(2)
C7 C8 B4 110.5(2)
B9 C8 B4 63.07(17)
C7 C8 B3 61.82(17)
B9 C8 B3 113.1(2)
B4 C8 B3 61.24(17)
C7 C8 Fe1 66.66(13)
B9 C8 Fe1 67.35(14)
B4 C8 Fe1 125.31(18)
B3 C8 Fe1 124.69(18)
C7 C8 H8C 122.1
B9 C8 H8C 119.9
B4 C8 H8C 117.0
B3 C8 H8C 116.6
Fe1 C8 H8C 106.6
S1 C9 H9A 109.5
S1 C9 H9B 109.5
H9A C9 H9B 109.5
S1 C9 H9C 109.5
H9A C9 H9C 109.5
H9B C9 H9C 109.5
S1 C10 H10A 109.5
S1 C10 H10B 109.5
H10A C10 H10B 109.5
S1 C10 H10C 109.5
H10A C10 H10C 109.5
H10B C10 H10C 109.5
B3 B1 B4 59.94(18)
B3 B1 B2 59.85(18)
B4 B1 B2 107.5(2)
B3 B1 B5 108.8(2)
B4 B1 B5 60.79(18)
B2 B1 B5 107.8(2)
B3 B1 B6 108.2(2)
B4 B1 B6 108.3(2)
B2 B1 B6 59.80(18)
B5 B1 B6 59.87(18)
B3 B1 H1 121.4
B4 B1 H1 121.6
B2 B1 H1 122.2
B5 B1 H1 121.3
B6 B1 H1 121.7
C7 B2 B3 59.85(17)
C7 B2 B1 104.9(2)
B3 B2 B1 59.69(18)
C7 B2 B6 104.5(2)
B3 B2 B6 108.6(2)
B1 B2 B6 60.44(19)
C7 B2 B11 58.40(17)
B3 B2 B11 109.2(2)
B1 B2 B11 108.6(2)
B6 B2 B11 60.05(18)
C7 B2 H2 124.7
B3 B2 H2 120.7
B1 B2 H2 122.3
B6 B2 H2 122.3
B11 B2 H2 121.1
C7 B3 C8 55.77(15)
C7 B3 B1 104.5(2)
C8 B3 B1 104.6(2)
C7 B3 B4 103.7(2)
C8 B3 B4 58.70(17)
B1 B3 B4 60.23(18)
C7 B3 B2 58.50(17)
C8 B3 B2 103.7(2)
B1 B3 B2 60.46(19)
B4 B3 B2 108.2(2)
C7 B3 H3 125.4
C8 B3 H3 125.2
B1 B3 H3 122.6
B4 B3 H3 122.1
B2 B3 H3 122.1
C8 B4 B3 60.05(16)
C8 B4 B1 105.3(2)
B3 B4 B1 59.83(18)
C8 B4 B9 57.95(16)
B3 B4 B9 107.9(2)
B1 B4 B9 107.0(2)
C8 B4 B5 104.4(2)
B3 B4 B5 108.1(2)
B1 B4 B5 59.94(18)
B9 B4 B5 59.25(17)
C8 B4 H4 124.3
B3 B4 H4 120.9
B1 B4 H4 122.5
B9 B4 H4 122.4
B5 B4 H4 122.7
B9 B5 B6 106.8(2)
B9 B5 B1 107.1(2)
B6 B5 B1 60.24(19)
B9 B5 B4 60.16(17)
B6 B5 B4 107.4(2)
B1 B5 B4 59.27(18)
B9 B5 B10 59.81(17)
B6 B5 B10 60.28(18)
B1 B5 B10 109.1(2)
B4 B5 B10 108.9(2)
B9 B5 H5 122.6
B6 B5 H5 122.2
B1 B5 H5 121.7
B4 B5 H5 121.7
B10 B5 H5 120.7
B2 B6 B5 107.7(2)
B2 B6 B1 59.76(19)
B5 B6 B1 59.88(18)
B2 B6 B11 60.65(18)
B5 B6 B11 108.2(2)
B1 B6 B11 108.5(2)
B2 B6 B10 109.1(2)
B5 B6 B10 60.71(18)
B1 B6 B10 109.2(2)
B11 B6 B10 60.15(18)
B2 B6 H6 121.5
B5 B6 H6 121.8
B1 B6 H6 121.5
B11 B6 H6 121.4
B10 B6 H6 120.7
C8 B9 B5 106.2(2)
C8 B9 B10 107.4(2)
B5 B9 B10 61.20(17)
C8 B9 B4 58.98(16)
B5 B9 B4 60.59(17)
B10 B9 B4 110.4(2)
C8 B9 S1 120.79(19)
B5 B9 S1 118.6(2)
B10 B9 S1 126.8(2)
B4 B9 S1 112.67(19)
C8 B9 Fe1 64.40(14)
B5 B9 Fe1 120.60(19)
B10 B9 Fe1 66.71(14)
B4 B9 Fe1 118.95(19)
S1 B9 Fe1 114.42(15)
B9 B10 B11 105.2(2)
B9 B10 B6 105.1(2)
B11 B10 B6 59.52(18)
B9 B10 B5 58.98(17)
B11 B10 B5 106.3(2)
B6 B10 B5 59.01(18)
B9 B10 Fe1 63.68(14)
B11 B10 Fe1 64.02(14)
B6 B10 Fe1 116.14(19)
B5 B10 Fe1 116.05(19)
B9 B10 H10 124.4
B11 B10 H10 123.4
B6 B10 H10 121.3
B5 B10 H10 121.0
Fe1 B10 H10 113.2
C7 B11 B6 103.7(2)
C7 B11 B2 58.14(17)
B6 B11 B2 59.30(18)
C7 B11 B10 105.3(2)
B6 B11 B10 60.32(18)
B2 B11 B10 108.2(2)
C7 B11 Fe1 63.80(14)
B6 B11 Fe1 118.6(2)
B2 B11 Fe1 117.3(2)
B10 B11 Fe1 66.13(14)
C7 B11 H11 125.9
B6 B11 H11 121.0
B2 B11 H11 120.5
B10 B11 H11 121.9
Fe1 B11 H11 111.3
C2A C1A C6A 114.3(2)
C2A C1A B12 125.2(2)
C6A C1A B12 120.4(2)
C3A C2A C1A 123.1(3)
C3A C2A H2AA 118.4
C1A C2A H2AA 118.4
C4A C3A C2A 120.2(3)
C4A C3A H3AA 119.9
C2A C3A H3AA 119.9
C5A C4A C3A 118.5(2)
C5A C4A H4AA 120.7
C3A C4A H4AA 120.7
C4A C5A C6A 120.2(3)
C4A C5A H5AA 119.9
C6A C5A H5AA 119.9
C5A C6A C1A 123.5(2)
C5A C6A H6AA 118.2
C1A C6A H6AA 118.2
C12A C7A C8A 114.4(2)
C12A C7A B12 122.9(2)
C8A C7A B12 122.3(2)
C9A C8A C7A 123.6(3)
C9A C8A H8AA 118.2
C7A C8A H8AA 118.2
C8A C9A C10A 119.8(3)
C8A C9A H9AA 120.1
C10A C9A H9AA 120.1
C11A C10A C9A 119.0(3)
C11A C10A H10D 120.5
C9A C10A H10D 120.5
C10A C11A C12A 120.4(3)
C10A C11A H11A 119.8
C12A C11A H11A 119.8
C11A C12A C7A 122.8(3)
C11A C12A H12A 118.6
C7A C12A H12A 118.6
C18A C13A C14A 115.3(2)
C18A C13A B12 120.3(2)
C14A C13A B12 124.3(2)
C15A C14A C13A 122.6(3)
C15A C14A H14A 118.7
C13A C14A H14A 118.7
C16A C15A C14A 120.2(3)
C16A C15A H15A 119.9
C14A C15A H15A 119.9
C17A C16A C15A 119.3(3)
C17A C16A H16A 120.3
C15A C16A H16A 120.3
C16A C17A C18A 119.5(3)
C16A C17A H17A 120.2
C18A C17A H17A 120.2
C13A C18A C17A 123.0(3)
C13A C18A H18A 118.5
C17A C18A H18A 118.5
C20A C19A C24A 114.4(2)
C20A C19A B12 120.4(2)
C24A C19A B12 125.2(2)
C21A C20A C19A 123.1(3)
C21A C20A H20A 118.5
C19A C20A H20A 118.5
C22A C21A C20A 119.9(3)
C22A C21A H21A 120.1
C20A C21A H21A 120.1
C21A C22A C23A 119.6(3)
C21A C22A H22A 120.2
C23A C22A H22A 120.2
C22A C23A C24A 120.1(3)
C22A C23A H23A 120.0
C24A C23A H23A 120.0
C23A C24A C19A 123.0(3)
C23A C24A H24A 118.5
C19A C24A H24A 118.5
C19A B12 C7A 110.5(2)
C19A B12 C13A 110.8(2)
C7A B12 C13A 108.0(2)
C19A B12 C1A 110.1(2)
C7A B12 C1A 109.3(2)
C13A B12 C1A 108.1(2)

loop_
_geom_bond_atom_site_label_1
_geom_bond_atom_site_label_2
_geom_bond_distance
Fe1 C7 2.051(3)
Fe1 C8 2.052(3)
Fe1 B9 2.099(3)
Fe1 C2 2.101(3)
Fe1 C1 2.109(3)
Fe1 B11 2.115(3)
Fe1 C6 2.116(3)
Fe1 C3 2.120(3)
Fe1 C4 2.125(3)
Fe1 C5 2.135(3)
Fe1 B10 2.151(3)
S1 C9 1.794(3)
S1 C10 1.805(3)
S1 B9 1.916(3)
C1 C6 1.399(4)
C1 C2 1.415(5)
C1 H1A 1.0000
C2 C3 1.404(5)
C2 H2A 1.0000
C3 C4 1.400(4)
C3 H3A 1.0000
C4 C5 1.400(4)
C4 H4A 1.0000
C5 C6 1.404(4)
C5 H5A 1.0000
C6 H6A 1.0000
C7 C8 1.623(4)
C7 B2 1.707(4)
C7 B11 1.711(4)
C7 B3 1.731(4)
C7 H7C 1.1200
C8 B9 1.697(4)
C8 B4 1.716(4)
C8 B3 1.740(4)
C8 H8C 1.1200
C9 H9A 0.9800
C9 H9B 0.9800
C9 H9C 0.9800
C10 H10A 0.9800
C10 H10B 0.9800
C10 H10C 0.9800
B1 B3 1.759(5)
B1 B4 1.766(4)
B1 B2 1.772(5)
B1 B5 1.778(5)
B1 B6 1.784(5)
B1 H1 1.1200
B2 B3 1.761(5)
B2 B6 1.773(5)
B2 B11 1.797(5)
B2 H2 1.1200
B3 B4 1.761(4)
B3 H3 1.1200
B4 B9 1.785(4)
B4 B5 1.793(5)
B4 H4 1.1200
B5 B9 1.769(4)
B5 B6 1.778(5)
B5 B10 1.809(5)
B5 H5 1.1200
B6 B11 1.787(5)
B6 B10 1.801(4)
B6 H6 1.1200
B9 B10 1.784(4)
B10 B11 1.798(5)
B10 H10 1.1200
B11 H11 1.1200
C1A C2A 1.404(4)
C1A C6A 1.406(4)
C1A B12 1.671(4)
C2A C3A 1.398(4)
C2A H2AA 0.9500
C3A C4A 1.389(4)
C3A H3AA 0.9500
C4A C5A 1.387(4)
C4A H4AA 0.9500
C5A C6A 1.390(4)
C5A H5AA 0.9500
C6A H6AA 0.9500
C7A C12A 1.406(4)
C7A C8A 1.408(4)
C7A B12 1.652(4)
C8A C9A 1.382(4)
C8A H8AA 0.9500
C9A C10A 1.388(4)
C9A H9AA 0.9500
C10A C11A 1.379(4)
C10A H10D 0.9500
C11A C12A 1.391(4)
C11A H11A 0.9500
C12A H12A 0.9500
C13A C18A 1.398(4)
C13A C14A 1.400(4)
C13A B12 1.654(4)
C14A C15A 1.396(4)
C14A H14A 0.9500
C15A C16A 1.381(4)
C15A H15A 0.9500
C16A C17A 1.385(4)
C16A H16A 0.9500
C17A C18A 1.398(4)
C17A H17A 0.9500
C18A H18A 0.9500
C19A C20A 1.413(4)
C19A C24A 1.410(4)
C19A B12 1.642(4)
C20A C21A 1.394(4)
C20A H20A 0.9500
C21A C22A 1.380(4)
C21A H21A 0.9500
C22A C23A 1.379(4)
C22A H22A 0.9500
C23A C24A 1.393(4)
C23A H23A 0.9500
C24A H24A 0.9500

loop_
_geom_torsion_atom_site_label_1
_geom_torsion_atom_site_label_2
_geom_torsion_atom_site_label_3
_geom_torsion_atom_site_label_4
_geom_torsion
C7 Fe1 C1 C6 67.4(2)
C8 Fe1 C1 C6 38.2(3)
B9 Fe1 C1 C6 -171.7(3)
C2 Fe1 C1 C6 -132.7(3)
B11 Fe1 C1 C6 111.7(2)
C3 Fe1 C1 C6 -103.4(2)
C4 Fe1 C1 C6 -65.84(19)
C5 Fe1 C1 C6 -28.59(17)
B10 Fe1 C1 C6 158.02(18)
C7 Fe1 C1 C2 -159.93(18)
C8 Fe1 C1 C2 170.9(2)
B9 Fe1 C1 C2 -39.0(4)
B11 Fe1 C1 C2 -115.6(2)
C6 Fe1 C1 C2 132.7(3)
C3 Fe1 C1 C2 29.33(19)
C4 Fe1 C1 C2 66.85(19)
C5 Fe1 C1 C2 104.1(2)
B10 Fe1 C1 C2 -69.3(2)
C6 C1 C2 C3 -0.7(4)
Fe1 C1 C2 C3 -53.6(2)
C6 C1 C2 Fe1 52.9(2)
C7 Fe1 C2 C3 168.4(2)
C8 Fe1 C2 C3 -31.0(6)
B9 Fe1 C2 C3 -64.7(2)
C1 Fe1 C2 C3 132.6(3)
B11 Fe1 C2 C3 -158.02(19)
C6 Fe1 C2 C3 103.4(2)
C4 Fe1 C2 C3 28.73(18)
C5 Fe1 C2 C3 65.9(2)
B10 Fe1 C2 C3 -108.9(2)
C7 Fe1 C2 C1 35.8(3)
C8 Fe1 C2 C1 -163.6(4)
B9 Fe1 C2 C1 162.66(18)
B11 Fe1 C2 C1 69.4(2)
C6 Fe1 C2 C1 -29.19(18)
C3 Fe1 C2 C1 -132.6(3)
C4 Fe1 C2 C1 -103.9(2)
C5 Fe1 C2 C1 -66.67(19)
B10 Fe1 C2 C1 118.52(19)
C1 C2 C3 C4 1.0(4)
Fe1 C2 C3 C4 -52.3(2)
C1 C2 C3 Fe1 53.3(2)
C8 Fe1 C3 C4 -55.9(2)
B9 Fe1 C3 C4 -98.83(19)
C2 Fe1 C3 C4 133.5(3)
C1 Fe1 C3 C4 103.8(2)
B11 Fe1 C3 C4 167.84(19)
C6 Fe1 C3 C4 66.03(19)
C5 Fe1 C3 C4 28.57(18)
B10 Fe1 C3 C4 -149.35(18)
C8 Fe1 C3 C2 170.70(18)
B9 Fe1 C3 C2 127.7(2)
C1 Fe1 C3 C2 -29.63(19)
B11 Fe1 C3 C2 34.4(3)
C6 Fe1 C3 C2 -67.4(2)
C4 Fe1 C3 C2 -133.5(3)
C5 Fe1 C3 C2 -104.9(2)
B10 Fe1 C3 C2 77.2(2)
C2 C3 C4 C5 -0.9(4)
Fe1 C3 C4 C5 -52.7(2)
C2 C3 C4 Fe1 51.8(2)
C7 Fe1 C4 C3 179.60(18)
C8 Fe1 C4 C3 138.49(18)
B9 Fe1 C4 C3 89.0(2)
C2 Fe1 C4 C3 -28.97(19)
C1 Fe1 C4 C3 -67.2(2)
C6 Fe1 C4 C3 -104.7(2)
C5 Fe1 C4 C3 -133.7(3)
B10 Fe1 C4 C3 44.8(3)
C7 Fe1 C4 C5 -46.7(2)
C8 Fe1 C4 C5 -87.80(18)
B9 Fe1 C4 C5 -137.31(18)
C2 Fe1 C4 C5 104.7(2)
C1 Fe1 C4 C5 66.48(19)
C6 Fe1 C4 C5 29.00(18)
C3 Fe1 C4 C5 133.7(3)
B10 Fe1 C4 C5 178.50(18)
C3 C4 C5 C6 0.5(4)
Fe1 C4 C5 C6 -51.9(2)
C3 C4 C5 Fe1 52.4(2)
C7 Fe1 C5 C4 146.71(17)
C8 Fe1 C5 C4 99.44(18)
B9 Fe1 C5 C4 57.3(2)
C2 Fe1 C5 C4 -66.30(19)
C1 Fe1 C5 C4 -104.5(2)
B11 Fe1 C5 C4 -171.75(19)
C6 Fe1 C5 C4 -133.2(3)
C3 Fe1 C5 C4 -28.67(18)
C7 Fe1 C5 C6 -80.12(19)
C8 Fe1 C5 C6 -127.38(18)
B9 Fe1 C5 C6 -169.54(18)
C2 Fe1 C5 C6 66.88(19)
C1 Fe1 C5 C6 28.67(18)
B11 Fe1 C5 C6 -38.6(3)
C3 Fe1 C5 C6 104.5(2)
C4 Fe1 C5 C6 133.2(3)
C2 C1 C6 C5 0.3(4)
Fe1 C1 C6 C5 52.8(2)
C2 C1 C6 Fe1 -52.5(2)
C4 C5 C6 C1 -0.2(4)
Fe1 C5 C6 C1 -52.3(2)
C4 C5 C6 Fe1 52.1(2)
C7 Fe1 C6 C1 -120.73(19)
C8 Fe1 C6 C1 -161.98(18)
B9 Fe1 C6 C1 166.9(4)
C2 Fe1 C6 C1 29.61(19)
B11 Fe1 C6 C1 -72.5(2)
C3 Fe1 C6 C1 67.56(19)
C4 Fe1 C6 C1 104.9(2)
C5 Fe1 C6 C1 133.8(3)
B10 Fe1 C6 C1 -37.2(3)
C7 Fe1 C6 C5 105.47(18)
C8 Fe1 C6 C5 64.2(2)
B9 Fe1 C6 C5 33.1(5)
C2 Fe1 C6 C5 -104.2(2)
C1 Fe1 C6 C5 -133.8(3)
B11 Fe1 C6 C5 153.65(18)
C3 Fe1 C6 C5 -66.24(19)
C4 Fe1 C6 C5 -28.88(17)
B10 Fe1 C6 C5 -171.0(2)
B9 Fe1 C7 C8 37.80(14)
C2 Fe1 C7 C8 173.5(2)
C1 Fe1 C7 C8 -162.95(15)
B11 Fe1 C7 C8 128.2(2)
C6 Fe1 C7 C8 -127.63(15)
C4 Fe1 C7 C8 -62.10(19)
C5 Fe1 C7 C8 -89.66(15)
B10 Fe1 C7 C8 87.85(15)
C8 Fe1 C7 B2 -100.7(3)
B9 Fe1 C7 B2 -62.9(2)
C2 Fe1 C7 B2 72.9(3)
C1 Fe1 C7 B2 96.4(2)
B11 Fe1 C7 B2 27.6(2)
C6 Fe1 C7 B2 131.7(2)
C4 Fe1 C7 B2 -162.8(2)
C5 Fe1 C7 B2 169.7(2)
B10 Fe1 C7 B2 -12.8(2)
C8 Fe1 C7 B11 -128.2(2)
B9 Fe1 C7 B11 -90.44(16)
C2 Fe1 C7 B11 45.3(3)
C1 Fe1 C7 B11 68.81(18)
C6 Fe1 C7 B11 104.13(16)
C4 Fe1 C7 B11 169.66(16)
C5 Fe1 C7 B11 142.10(16)
B10 Fe1 C7 B11 -40.39(16)
C8 Fe1 C7 B3 -22.7(2)
B9 Fe1 C7 B3 15.1(2)
C2 Fe1 C7 B3 150.8(2)
C1 Fe1 C7 B3 174.3(2)
B11 Fe1 C7 B3 105.5(3)
C6 Fe1 C7 B3 -150.4(2)
C4 Fe1 C7 B3 -84.8(2)
C5 Fe1 C7 B3 -112.4(2)
B10 Fe1 C7 B3 65.1(2)
B2 C7 C8 B9 67.7(3)
B11 C7 C8 B9 -1.3(3)
B3 C7 C8 B9 106.2(2)
Fe1 C7 C8 B9 -52.96(17)
B2 C7 C8 B4 0.0(3)
B11 C7 C8 B4 -69.0(3)
B3 C7 C8 B4 38.4(2)
Fe1 C7 C8 B4 -120.7(2)
B2 C7 C8 B3 -38.4(2)
B11 C7 C8 B3 -107.5(2)
Fe1 C7 C8 B3 -159.14(18)
B2 C7 C8 Fe1 120.7(2)
B11 C7 C8 Fe1 51.67(18)
B3 C7 C8 Fe1 159.14(18)
B9 Fe1 C8 C7 -125.59(19)
C2 Fe1 C8 C7 -165.6(4)
C1 Fe1 C8 C7 38.6(3)
B11 Fe1 C8 C7 -36.32(15)
C6 Fe1 C8 C7 64.84(17)
C3 Fe1 C8 C7 170.05(16)
C4 Fe1 C8 C7 138.21(14)
C5 Fe1 C8 C7 99.40(15)
B10 Fe1 C8 C7 -86.51(15)
C7 Fe1 C8 B9 125.59(19)
C2 Fe1 C8 B9 -40.0(5)
C1 Fe1 C8 B9 164.2(2)
B11 Fe1 C8 B9 89.27(16)
C6 Fe1 C8 B9 -169.57(15)
C3 Fe1 C8 B9 -64.36(19)
C4 Fe1 C8 B9 -96.20(15)
C5 Fe1 C8 B9 -135.01(15)
B10 Fe1 C8 B9 39.08(15)
C7 Fe1 C8 B4 99.3(2)
B9 Fe1 C8 B4 -26.2(2)
C2 Fe1 C8 B4 -66.2(5)
C1 Fe1 C8 B4 137.9(3)
B11 Fe1 C8 B4 63.0(2)
C6 Fe1 C8 B4 164.18(19)
C3 Fe1 C8 B4 -90.6(2)
C4 Fe1 C8 B4 -122.4(2)
C5 Fe1 C8 B4 -161.3(2)
B10 Fe1 C8 B4 12.8(2)
C7 Fe1 C8 B3 22.44(19)
B9 Fe1 C8 B3 -103.1(3)
C2 Fe1 C8 B3 -143.1(4)
C1 Fe1 C8 B3 61.0(4)
B11 Fe1 C8 B3 -13.9(2)
C6 Fe1 C8 B3 87.3(2)
C3 Fe1 C8 B3 -167.5(2)
C4 Fe1 C8 B3 160.7(2)
C5 Fe1 C8 B3 121.8(2)
B10 Fe1 C8 B3 -64.1(2)
C8 C7 B2 B3 38.8(2)
B11 C7 B2 B3 143.5(2)
Fe1 C7 B2 B3 114.9(2)
C8 C7 B2 B1 -1.9(3)
B11 C7 B2 B1 102.9(2)
B3 C7 B2 B1 -40.6(2)
Fe1 C7 B2 B1 74.3(3)
C8 C7 B2 B6 -64.6(3)
B11 C7 B2 B6 40.2(2)
B3 C7 B2 B6 -103.3(2)
Fe1 C7 B2 B6 11.6(3)
C8 C7 B2 B11 -104.7(2)
B3 C7 B2 B11 -143.5(2)
Fe1 C7 B2 B11 -28.6(2)
B3 B1 B2 C7 40.7(2)
B4 B1 B2 C7 3.0(3)
B5 B1 B2 C7 -61.2(3)
B6 B1 B2 C7 -98.4(2)
B4 B1 B2 B3 -37.8(2)
B5 B1 B2 B3 -101.9(2)
B6 B1 B2 B3 -139.1(2)
B3 B1 B2 B6 139.1(2)
B4 B1 B2 B6 101.4(2)
B5 B1 B2 B6 37.2(2)
B3 B1 B2 B11 101.9(2)
B4 B1 B2 B11 64.1(3)
B5 B1 B2 B11 0.0(3)
B6 B1 B2 B11 -37.2(2)
B2 C7 B3 C8 138.9(2)
B11 C7 B3 C8 103.0(2)
Fe1 C7 B3 C8 23.6(2)
C8 C7 B3 B1 -98.0(2)
B2 C7 B3 B1 40.9(2)
B11 C7 B3 B1 5.0(3)
Fe1 C7 B3 B1 -74.4(3)
C8 C7 B3 B4 -35.72(19)
B2 C7 B3 B4 103.2(2)
B11 C7 B3 B4 67.3(3)
Fe1 C7 B3 B4 -12.1(3)
C8 C7 B3 B2 -138.9(2)
B11 C7 B3 B2 -35.9(2)
Fe1 C7 B3 B2 -115.3(2)
B9 C8 B3 C7 -101.1(2)
B4 C8 B3 C7 -138.4(2)
Fe1 C8 B3 C7 -23.43(19)
C7 C8 B3 B1 97.8(2)
B9 C8 B3 B1 -3.3(3)
B4 C8 B3 B1 -40.6(2)
Fe1 C8 B3 B1 74.3(3)
C7 C8 B3 B4 138.4(2)
B9 C8 B3 B4 37.3(2)
Fe1 C8 B3 B4 115.0(2)
C7 C8 B3 B2 35.21(19)
B9 C8 B3 B2 -65.8(3)
B4 C8 B3 B2 -103.2(2)
Fe1 C8 B3 B2 11.8(3)
B4 B1 B3 C7 97.6(2)
B2 B1 B3 C7 -39.93(19)
B5 B1 B3 C7 60.1(3)
B6 B1 B3 C7 -3.4(3)
B4 B1 B3 C8 39.9(2)
B2 B1 B3 C8 -97.7(2)
B5 B1 B3 C8 2.3(3)
B6 B1 B3 C8 -61.2(3)
B2 B1 B3 B4 -137.6(2)
B5 B1 B3 B4 -37.5(2)
B6 B1 B3 B4 -101.0(2)
B4 B1 B3 B2 137.6(2)
B5 B1 B3 B2 100.1(2)
B6 B1 B3 B2 36.5(2)
B1 B2 B3 C7 133.2(2)
B6 B2 B3 C7 96.3(2)
B11 B2 B3 C7 32.4(2)
C7 B2 B3 C8 -34.00(19)
B1 B2 B3 C8 99.2(2)
B6 B2 B3 C8 62.3(3)
B11 B2 B3 C8 -1.6(3)
C7 B2 B3 B1 -133.2(2)
B6 B2 B3 B1 -36.9(2)
B11 B2 B3 B1 -100.8(2)
C7 B2 B3 B4 -95.1(2)
B1 B2 B3 B4 38.1(2)
B6 B2 B3 B4 1.1(3)
B11 B2 B3 B4 -62.7(3)
C7 C8 B4 B3 -38.7(2)
B9 C8 B4 B3 -141.3(2)
Fe1 C8 B4 B3 -114.0(2)
C7 C8 B4 B1 1.9(3)
B9 C8 B4 B1 -100.7(2)
B3 C8 B4 B1 40.6(2)
Fe1 C8 B4 B1 -73.4(3)
C7 C8 B4 B9 102.6(2)
B3 C8 B4 B9 141.3(2)
Fe1 C8 B4 B9 27.2(2)
C7 C8 B4 B5 64.1(3)
B9 C8 B4 B5 -38.4(2)
B3 C8 B4 B5 102.8(2)
Fe1 C8 B4 B5 -11.2(3)
C7 B3 B4 C8 34.40(18)
B1 B3 B4 C8 133.5(2)
B2 B3 B4 C8 95.3(2)
C7 B3 B4 B1 -99.1(2)
C8 B3 B4 B1 -133.5(2)
B2 B3 B4 B1 -38.2(2)
C7 B3 B4 B9 0.5(3)
C8 B3 B4 B9 -33.9(2)
B1 B3 B4 B9 99.6(2)
B2 B3 B4 B9 61.4(3)
C7 B3 B4 B5 -62.1(3)
C8 B3 B4 B5 -96.5(2)
B1 B3 B4 B5 37.0(2)
B2 B3 B4 B5 -1.2(3)
B3 B1 B4 C8 -40.7(2)
B2 B1 B4 C8 -3.0(3)
B5 B1 B4 C8 98.0(2)
B6 B1 B4 C8 60.2(3)
B2 B1 B4 B3 37.7(2)
B5 B1 B4 B3 138.7(2)
B6 B1 B4 B3 100.9(2)
B3 B1 B4 B9 -101.2(2)
B2 B1 B4 B9 -63.5(3)
B5 B1 B4 B9 37.4(2)
B6 B1 B4 B9 -0.4(3)
B3 B1 B4 B5 -138.7(2)
B2 B1 B4 B5 -101.0(2)
B6 B1 B4 B5 -37.8(2)
B3 B1 B5 B9 -0.7(3)
B4 B1 B5 B9 -37.9(2)
B2 B1 B5 B9 62.7(3)
B6 B1 B5 B9 99.9(2)
B3 B1 B5 B6 -100.6(3)
B4 B1 B5 B6 -137.7(2)
B2 B1 B5 B6 -37.2(2)
B3 B1 B5 B4 37.1(2)
B2 B1 B5 B4 100.5(2)
B6 B1 B5 B4 137.7(2)
B3 B1 B5 B10 -64.0(3)
B4 B1 B5 B10 -101.1(2)
B2 B1 B5 B10 -0.6(3)
B6 B1 B5 B10 36.6(2)
C8 B4 B5 B9 37.82(19)
B3 B4 B5 B9 100.5(2)
B1 B4 B5 B9 137.4(2)
C8 B4 B5 B6 -61.9(3)
B3 B4 B5 B6 0.8(3)
B1 B4 B5 B6 37.7(2)
B9 B4 B5 B6 -99.7(2)
C8 B4 B5 B1 -99.6(2)
B3 B4 B5 B1 -36.9(2)
B9 B4 B5 B1 -137.4(2)
C8 B4 B5 B10 1.9(3)
B3 B4 B5 B10 64.6(3)
B1 B4 B5 B10 101.5(2)
B9 B4 B5 B10 -35.9(2)
C7 B2 B6 B5 62.0(3)
B3 B2 B6 B5 -0.6(3)
B1 B2 B6 B5 -37.2(2)
B11 B2 B6 B5 101.3(2)
C7 B2 B6 B1 99.2(2)
B3 B2 B6 B1 36.6(2)
B11 B2 B6 B1 138.5(2)
C7 B2 B6 B11 -39.4(2)
B3 B2 B6 B11 -101.9(2)
B1 B2 B6 B11 -138.5(2)
C7 B2 B6 B10 -2.4(3)
B3 B2 B6 B10 -65.0(3)
B1 B2 B6 B10 -101.6(2)
B11 B2 B6 B10 36.9(2)
B9 B5 B6 B2 -63.3(3)
B1 B5 B6 B2 37.2(2)
B4 B5 B6 B2 -0.1(3)
B10 B5 B6 B2 -102.4(2)
B9 B5 B6 B1 -100.5(2)
B4 B5 B6 B1 -37.3(2)
B10 B5 B6 B1 -139.6(2)
B9 B5 B6 B11 0.8(3)
B1 B5 B6 B11 101.3(3)
B4 B5 B6 B11 64.0(3)
B10 B5 B6 B11 -38.3(2)
B9 B5 B6 B10 39.1(2)
B1 B5 B6 B10 139.6(2)
B4 B5 B6 B10 102.3(2)
B3 B1 B6 B2 -36.6(2)
B4 B1 B6 B2 -100.0(2)
B5 B1 B6 B2 -138.2(2)
B3 B1 B6 B5 101.7(2)
B4 B1 B6 B5 38.2(2)
B2 B1 B6 B5 138.2(2)
B3 B1 B6 B11 0.9(3)
B4 B1 B6 B11 -62.5(3)
B2 B1 B6 B11 37.5(2)
B5 B1 B6 B11 -100.7(2)
B3 B1 B6 B10 64.9(3)
B4 B1 B6 B10 1.4(3)
B2 B1 B6 B10 101.4(2)
B5 B1 B6 B10 -36.8(2)
C7 C8 B9 B5 -64.1(3)
B4 C8 B9 B5 39.5(2)
B3 C8 B9 B5 2.9(3)
Fe1 C8 B9 B5 -116.6(2)
C7 C8 B9 B10 0.2(3)
B4 C8 B9 B10 103.7(2)
B3 C8 B9 B10 67.1(3)
Fe1 C8 B9 B10 -52.39(17)
C7 C8 B9 B4 -103.6(2)
B3 C8 B9 B4 -36.6(2)
Fe1 C8 B9 B4 -156.12(18)
C7 C8 B9 S1 156.94(19)
B4 C8 B9 S1 -99.5(2)
B3 C8 B9 S1 -136.1(2)
Fe1 C8 B9 S1 104.4(2)
C7 C8 B9 Fe1 52.57(16)
B4 C8 B9 Fe1 156.12(18)
B3 C8 B9 Fe1 119.5(2)
B6 B5 B9 C8 62.0(3)
B1 B5 B9 C8 -1.2(3)
B4 B5 B9 C8 -38.7(2)
B10 B5 B9 C8 101.3(2)
B6 B5 B9 B10 -39.3(2)
B1 B5 B9 B10 -102.6(2)
B4 B5 B9 B10 -140.0(2)
B6 B5 B9 B4 100.8(2)
B1 B5 B9 B4 37.5(2)
B10 B5 B9 B4 140.0(2)
B6 B5 B9 S1 -157.9(2)
B1 B5 B9 S1 138.8(2)
B4 B5 B9 S1 101.3(2)
B10 B5 B9 S1 -118.6(2)
B6 B5 B9 Fe1 -7.4(3)
B1 B5 B9 Fe1 -70.7(3)
B4 B5 B9 Fe1 -108.2(2)
B10 B5 B9 Fe1 31.9(2)
B3 B4 B9 C8 34.8(2)
B1 B4 B9 C8 97.8(2)
B5 B4 B9 C8 135.5(2)
C8 B4 B9 B5 -135.5(2)
B3 B4 B9 B5 -100.8(2)
B1 B4 B9 B5 -37.7(2)
C8 B4 B9 B10 -98.6(2)
B3 B4 B9 B10 -63.9(3)
B1 B4 B9 B10 -0.8(3)
B5 B4 B9 B10 36.9(2)
C8 B4 B9 S1 113.3(2)
B3 B4 B9 S1 148.1(2)
B1 B4 B9 S1 -148.89(19)
B5 B4 B9 S1 -111.2(2)
C8 B4 B9 Fe1 -24.65(18)
B3 B4 B9 Fe1 10.1(3)
B1 B4 B9 Fe1 73.1(2)
B5 B4 B9 Fe1 110.9(2)
C9 S1 B9 C8 90.1(2)
C10 S1 B9 C8 -167.3(2)
C9 S1 B9 B5 -44.0(2)
C10 S1 B9 B5 58.5(2)
C9 S1 B9 B10 -117.9(2)
C10 S1 B9 B10 -15.4(3)
C9 S1 B9 B4 23.8(2)
C10 S1 B9 B4 126.3(2)
C9 S1 B9 Fe1 163.75(15)
C10 S1 B9 Fe1 -93.71(18)
C7 Fe1 B9 C8 -36.66(14)
C2 Fe1 B9 C8 169.47(15)
C1 Fe1 B9 C8 -163.0(3)
B11 Fe1 B9 C8 -85.40(15)
C6 Fe1 B9 C8 37.2(5)
C3 Fe1 B9 C8 134.38(15)
C4 Fe1 B9 C8 95.27(15)
C5 Fe1 B9 C8 62.89(18)
B10 Fe1 B9 C8 -124.63(19)
C7 Fe1 B9 B5 57.7(2)
C8 Fe1 B9 B5 94.4(2)
C2 Fe1 B9 B5 -96.1(2)
C1 Fe1 B9 B5 -68.6(4)
B11 Fe1 B9 B5 9.0(2)
C6 Fe1 B9 B5 131.6(4)
C3 Fe1 B9 B5 -131.2(2)
C4 Fe1 B9 B5 -170.3(2)
C5 Fe1 B9 B5 157.29(19)
B10 Fe1 B9 B5 -30.2(2)
C7 Fe1 B9 B10 87.97(15)
C8 Fe1 B9 B10 124.63(19)
C2 Fe1 B9 B10 -65.89(19)
C1 Fe1 B9 B10 -38.4(3)
B11 Fe1 B9 B10 39.24(16)
C6 Fe1 B9 B10 161.9(4)
C3 Fe1 B9 B10 -100.99(16)
C4 Fe1 B9 B10 -140.10(15)
C5 Fe1 B9 B10 -172.48(15)
C7 Fe1 B9 B4 -13.3(2)
C8 Fe1 B9 B4 23.35(18)
C2 Fe1 B9 B4 -167.18(19)
C1 Fe1 B9 B4 -139.7(3)
B11 Fe1 B9 B4 -62.0(2)
C6 Fe1 B9 B4 60.6(5)
C3 Fe1 B9 B4 157.7(2)
C4 Fe1 B9 B4 118.6(2)
C5 Fe1 B9 B4 86.2(2)
B10 Fe1 B9 B4 -101.3(2)
C7 Fe1 B9 S1 -150.60(17)
C8 Fe1 B9 S1 -113.9(2)
C2 Fe1 B9 S1 55.5(2)
C1 Fe1 B9 S1 83.0(3)
B11 Fe1 B9 S1 160.66(18)
C6 Fe1 B9 S1 -76.7(5)
C3 Fe1 B9 S1 20.43(18)
C4 Fe1 B9 S1 -18.67(18)
C5 Fe1 B9 S1 -51.1(2)
B10 Fe1 B9 S1 121.4(2)
C8 B9 B10 B11 0.9(3)
B5 B9 B10 B11 100.2(2)
B4 B9 B10 B11 63.5(3)
S1 B9 B10 B11 -154.0(2)
Fe1 B9 B10 B11 -50.16(17)
C8 B9 B10 B6 -61.0(3)
B5 B9 B10 B6 38.3(2)
B4 B9 B10 B6 1.6(3)
S1 B9 B10 B6 144.1(2)
Fe1 B9 B10 B6 -112.1(2)
C8 B9 B10 B5 -99.3(2)
B4 B9 B10 B5 -36.7(2)
S1 B9 B10 B5 105.8(3)
Fe1 B9 B10 B5 -150.36(19)
C8 B9 B10 Fe1 51.06(16)
B5 B9 B10 Fe1 150.36(19)
B4 B9 B10 Fe1 113.7(2)
S1 B9 B10 Fe1 -103.9(2)
B2 B6 B10 B9 61.8(3)
B5 B6 B10 B9 -38.3(2)
B1 B6 B10 B9 -1.8(3)
B11 B6 B10 B9 99.0(2)
B2 B6 B10 B11 -37.2(2)
B5 B6 B10 B11 -137.3(2)
B1 B6 B10 B11 -100.8(3)
B2 B6 B10 B5 100.1(2)
B1 B6 B10 B5 36.4(2)
B11 B6 B10 B5 137.3(2)
B2 B6 B10 Fe1 -5.9(3)
B5 B6 B10 Fe1 -106.0(2)
B1 B6 B10 Fe1 -69.6(3)
B11 B6 B10 Fe1 31.2(2)
B6 B5 B10 B9 135.7(2)
B1 B5 B10 B9 99.2(2)
B4 B5 B10 B9 36.1(2)
B9 B5 B10 B11 -98.2(2)
B6 B5 B10 B11 37.6(2)
B1 B5 B10 B11 1.0(3)
B4 B5 B10 B11 -62.1(3)
B9 B5 B10 B6 -135.7(2)
B1 B5 B10 B6 -36.6(2)
B4 B5 B10 B6 -99.7(2)
B9 B5 B10 Fe1 -29.56(18)
B6 B5 B10 Fe1 106.2(2)
B1 B5 B10 Fe1 69.6(3)
B4 B5 B10 Fe1 6.5(3)
C7 Fe1 B10 B9 -85.07(15)
C8 Fe1 B10 B9 -38.13(14)
C2 Fe1 B10 B9 127.89(17)
C1 Fe1 B10 B9 164.28(15)
B11 Fe1 B10 B9 -124.5(2)
C6 Fe1 B10 B9 -171.94(19)
C3 Fe1 B10 B9 90.10(16)
C4 Fe1 B10 B9 63.2(2)
C7 Fe1 B10 B11 39.40(16)
C8 Fe1 B10 B11 86.34(16)
B9 Fe1 B10 B11 124.5(2)
C2 Fe1 B10 B11 -107.63(17)
C1 Fe1 B10 B11 -71.24(18)
C6 Fe1 B10 B11 -47.5(3)
C3 Fe1 B10 B11 -145.42(16)
C4 Fe1 B10 B11 -172.34(17)
C7 Fe1 B10 B6 9.6(2)
C8 Fe1 B10 B6 56.5(2)
B9 Fe1 B10 B6 94.7(2)
C2 Fe1 B10 B6 -137.4(2)
C1 Fe1 B10 B6 -101.1(2)
B11 Fe1 B10 B6 -29.8(2)
C6 Fe1 B10 B6 -77.3(3)
C3 Fe1 B10 B6 -175.2(2)
C4 Fe1 B10 B6 157.85(18)
C7 Fe1 B10 B5 -56.9(2)
C8 Fe1 B10 B5 -9.99(19)
B9 Fe1 B10 B5 28.15(18)
C2 Fe1 B10 B5 156.0(2)
C1 Fe1 B10 B5 -167.6(2)
B11 Fe1 B10 B5 -96.3(2)
C6 Fe1 B10 B5 -143.8(2)
C3 Fe1 B10 B5 118.2(2)
C4 Fe1 B10 B5 91.3(2)
C8 C7 B11 B6 64.3(3)
B2 C7 B11 B6 -39.6(2)
B3 C7 B11 B6 -4.4(3)
Fe1 C7 B11 B6 115.46(19)
C8 C7 B11 B2 104.0(2)
B3 C7 B11 B2 35.2(2)
Fe1 C7 B11 B2 155.11(18)
C8 C7 B11 B10 1.8(3)
B2 C7 B11 B10 -102.2(2)
B3 C7 B11 B10 -66.9(3)
Fe1 C7 B11 B10 52.96(17)
C8 C7 B11 Fe1 -51.14(17)
B2 C7 B11 Fe1 -155.11(18)
B3 C7 B11 Fe1 -119.9(2)
B2 B6 B11 C7 39.1(2)
B5 B6 B11 C7 -61.5(3)
B1 B6 B11 C7 2.0(3)
B10 B6 B11 C7 -100.0(2)
B5 B6 B11 B2 -100.6(3)
B1 B6 B11 B2 -37.1(2)
B10 B6 B11 B2 -139.1(2)
B2 B6 B11 B10 139.1(2)
B5 B6 B11 B10 38.5(2)
B1 B6 B11 B10 102.0(2)
B2 B6 B11 Fe1 106.4(2)
B5 B6 B11 Fe1 5.9(3)
B1 B6 B11 Fe1 69.3(3)
B10 B6 B11 Fe1 -32.7(2)
B3 B2 B11 C7 -33.0(2)
B1 B2 B11 C7 -96.5(2)
B6 B2 B11 C7 -133.9(2)
C7 B2 B11 B6 133.9(2)
B3 B2 B11 B6 100.9(2)
B1 B2 B11 B6 37.4(2)
C7 B2 B11 B10 97.1(2)
B3 B2 B11 B10 64.1(3)
B1 B2 B11 B10 0.6(3)
B6 B2 B11 B10 -36.8(2)
C7 B2 B11 Fe1 25.14(19)
B3 B2 B11 Fe1 -7.8(3)
B1 B2 B11 Fe1 -71.3(3)
B6 B2 B11 Fe1 -108.7(2)
B9 B10 B11 C7 -1.6(3)
B6 B10 B11 C7 97.3(2)
B5 B10 B11 C7 59.9(3)
Fe1 B10 B11 C7 -51.55(16)
B9 B10 B11 B6 -98.9(2)
B5 B10 B11 B6 -37.3(2)
Fe1 B10 B11 B6 -148.8(2)
B9 B10 B11 B2 -62.5(3)
B6 B10 B11 B2 36.3(2)
B5 B10 B11 B2 -1.0(3)
Fe1 B10 B11 B2 -112.5(2)
B9 B10 B11 Fe1 49.96(16)
B6 B10 B11 Fe1 148.8(2)
B5 B10 B11 Fe1 111.48(19)
C8 Fe1 B11 C7 35.09(15)
B9 Fe1 B11 C7 83.59(16)
C2 Fe1 B11 C7 -156.29(16)
C1 Fe1 B11 C7 -119.95(17)
C6 Fe1 B11 C7 -83.35(16)
C3 Fe1 B11 C7 -177.88(17)
C5 Fe1 B11 C7 -59.8(2)
B10 Fe1 B11 C7 122.7(2)
C7 Fe1 B11 B6 -91.8(3)
C8 Fe1 B11 B6 -56.7(2)
B9 Fe1 B11 B6 -8.2(2)
C2 Fe1 B11 B6 111.9(2)
C1 Fe1 B11 B6 148.2(2)
C6 Fe1 B11 B6 -175.2(2)
C3 Fe1 B11 B6 90.3(3)
C5 Fe1 B11 B6 -151.7(2)
B10 Fe1 B11 B6 30.8(2)
C7 Fe1 B11 B2 -23.72(18)
C8 Fe1 B11 B2 11.4(2)
B9 Fe1 B11 B2 59.9(2)
C2 Fe1 B11 B2 180.0(2)
C1 Fe1 B11 B2 -143.7(2)
C6 Fe1 B11 B2 -107.1(2)
C3 Fe1 B11 B2 158.4(2)
C5 Fe1 B11 B2 -83.6(3)
B10 Fe1 B11 B2 98.9(3)
C7 Fe1 B11 B10 -122.7(2)
C8 Fe1 B11 B10 -87.57(16)
B9 Fe1 B11 B10 -39.08(16)
C2 Fe1 B11 B10 81.04(18)
C1 Fe1 B11 B10 117.38(17)
C6 Fe1 B11 B10 153.98(16)
C3 Fe1 B11 B10 59.5(2)
C5 Fe1 B11 B10 177.49(17)
C6A C1A C2A C3A -3.2(4)
B12 C1A C2A C3A 173.0(2)
C1A C2A C3A C4A 1.2(4)
C2A C3A C4A C5A 1.2(4)
C3A C4A C5A C6A -1.4(4)
C4A C5A C6A C1A -0.8(4)
C2A C1A C6A C5A 3.0(4)
B12 C1A C6A C5A -173.4(2)
C12A C7A C8A C9A 0.7(4)
B12 C7A C8A C9A -171.6(3)
C7A C8A C9A C10A -0.3(4)
C8A C9A C10A C11A -1.0(4)
C9A C10A C11A C12A 1.7(4)
C10A C11A C12A C7A -1.3(4)
C8A C7A C12A C11A 0.1(4)
B12 C7A C12A C11A 172.3(2)
C18A C13A C14A C15A -1.6(4)
B12 C13A C14A C15A 176.5(3)
C13A C14A C15A C16A 1.5(4)
C14A C15A C16A C17A -0.5(4)
C15A C16A C17A C18A -0.2(4)
C14A C13A C18A C17A 0.9(4)
B12 C13A C18A C17A -177.4(3)
C16A C17A C18A C13A 0.0(4)
C24A C19A C20A C21A -2.1(4)
B12 C19A C20A C21A 176.7(2)
C19A C20A C21A C22A 1.8(4)
C20A C21A C22A C23A 0.0(4)
C21A C22A C23A C24A -1.3(4)
C22A C23A C24A C19A 1.0(4)
C20A C19A C24A C23A 0.7(4)
B12 C19A C24A C23A -178.0(3)
C20A C19A B12 C7A 54.5(3)
C24A C19A B12 C7A -126.9(3)
C20A C19A B12 C13A 174.2(2)
C24A C19A B12 C13A -7.2(4)
C20A C19A B12 C1A -66.4(3)
C24A C19A B12 C1A 112.3(3)
C12A C7A B12 C19A 22.8(3)
C8A C7A B12 C19A -165.6(2)
C12A C7A B12 C13A -98.5(3)
C8A C7A B12 C13A 73.1(3)
C12A C7A B12 C1A 144.1(2)
C8A C7A B12 C1A -44.3(3)
C18A C13A B12 C19A 66.0(3)
C14A C13A B12 C19A -112.1(3)
C18A C13A B12 C7A -172.9(2)
C14A C13A B12 C7A 9.1(3)
C18A C13A B12 C1A -54.7(3)
C14A C13A B12 C1A 127.2(3)
C2A C1A B12 C19A 26.2(3)
C6A C1A B12 C19A -157.8(2)
C2A C1A B12 C7A -95.4(3)
C6A C1A B12 C7A 80.6(3)
C2A C1A B12 C13A 147.3(2)
C6A C1A B12 C13A -36.7(3)
